data_1100375
loop_
_publ_author_name
'Boche, Gernot'
'Langlotz, Ira'
'Marsch, Michael'
'Harms, Klaus'

_publ_section_title
;
 X-Ray Crystal Structures of the Enolate oftert-Butyl \a-Cyanoacetate with
 Li^+^ or Protonated 1,8-Diazabicyclo[5.4.0]undec-7-ene (DBU-H^+^) as Gegenion.
 N--H Hydrogen Bridge from DBU-H^+^ to the Enolate Oxygen Atom
;
_journal_coden_ASTM CHBEAM
_journal_issue 10
_journal_name_full 'Chemische Berichte'
_journal_page_first 2059
_journal_page_last 2064
_journal_paper_doi 10.1002/cber.19941271031
_journal_volume 127
_journal_year 1994
_chemical_formula_sum 'C26 H52 Li2 N6 O4'
_space_group_IT_number 14
_symmetry_cell_setting monoclinic
_symmetry_space_group_name_Hall '-P 2ybc'
_symmetry_space_group_name_H-M 'P 1 21/c 1'
_cell_angle_alpha 90
_cell_angle_beta 101.22(1)
_cell_angle_gamma 90
_cell_formula_units_Z 2
_cell_length_a 9.058(1)
_cell_length_b 22.570(2)
_cell_length_c 8.392(1)
_cod_original_sg_symbol_H-M 'P 21/c'
_cod_database_code 1100375

loop_
_symmetry_equiv_pos_site_id
_symmetry_equiv_pos_as_xyz
1 x,y,z
2 -x,1/2+y,1/2-z
3 -x,-y,-z
4 x,-1/2-y,-1/2+z

loop_
_atom_site_label
_atom_site_type_symbol
_atom_site_fract_x
_atom_site_fract_y
_atom_site_fract_z
O1 O 0.10935(15) 0.60380(6) 0.24488(16)
O2 O 0.30970(15) 0.66584(6) 0.25204(16)
N1 N 0.08302(21) 0.52810(8) -0.14342(21)
N2 N -0.22910(19) 0.60930(8) 0.03166(21)
N3 N -0.21317(19) 0.56768(8) 0.36903(20)
C1 C 0.20990(23) 0.62404(9) 0.17730(25)
C2 C 0.23764(25) 0.60836(9) 0.02587(26)
H1 H 0.3061(23) 0.62955(98) -0.0138(25)
C3 C 0.15225(23) 0.56501(9) -0.06639(25)
C4 C 0.29454(24) 0.69302(9) 0.40677(24)
C5 C 0.43149(32) 0.73346(12) 0.44256(33)
H2 H 0.4345(24) 0.76310(95) 0.3570(26)
H3 H 0.5260(26) 0.7109(10) 0.4608(28)
H4 H 0.4262(25) 0.75641(93) 0.5370(28)
C6 C 0.30493(35) 0.64702(12) 0.54019(31)
H5 H 0.2187(24) 0.6237(10) 0.5292(25)
H6 H 0.3037(24) 0.66742(94) 0.6496(29)
H7 H 0.3928(26) 0.6196(10) 0.5356(27)
C7 C 0.15094(31) 0.72905(12) 0.38384(33)
H8 H 0.1474(26) 0.7599(10) 0.2925(29)
H9 H 0.0636(29) 0.7042(11) 0.3628(28)
H10 H 0.1447(25) 0.75241(95) 0.4819(28)
C8 C -0.32669(32) 0.63194(13) 0.14012(35)
H11 H -0.4223(29) 0.6477(10) 0.0776(28)
H12 H -0.2719(28) 0.6694(11) 0.2002(30)
C9 C -0.35416(27) 0.58568(13) 0.26089(32)
H13 H -0.3971(26) 0.5468(11) 0.2013(28)
H14 H -0.4302(28) 0.6007(10) 0.3300(29)
C10 C -0.16714(36) 0.65903(14) -0.04472(41)
H15 H -0.2510(27) 0.6842(11) -0.1103(29)
H16 H -0.1053(28) 0.6421(10) -0.1187(29)
H17 H -0.1081(30) 0.6877(11) 0.0419(32)
C11 C -0.31161(38) 0.57030(16) -0.09424(36)
H18 H -0.2442(27) 0.5547(10) -0.1633(29)
H19 H -0.3886(29) 0.5949(11) -0.1647(32)
H20 H -0.3571(27) 0.5358(11) -0.0406(28)
C12 C -0.16213(38) 0.61366(14) 0.49143(36)
H21 H -0.1428(25) 0.6529(11) 0.4350(27)
H22 H -0.0714(31) 0.5970(11) 0.5599(34)
H23 H -0.2447(25) 0.6235(11) 0.5595(27)
C13 C -0.24016(42) 0.51321(14) 0.45438(42)
H24 H -0.1455(32) 0.5008(12) 0.5272(34)
H25 H -0.3287(28) 0.5197(11) 0.5146(30)
H26 H -0.2698(29) 0.4825(12) 0.3703(31)
Li1 Li -0.06640(38) 0.55853(14) 0.19598(40)
Li1B* Li 0.06640(38) 0.44147(14) -0.19598(40)
O1B* O -0.10935(15) 0.39620(6) -0.24488(16)
C1B* C -0.20990(23) 0.37596(9) -0.17730(25)
O2B* O -0.30970(15) 0.33416(6) -0.25204(16)
C4B* C -0.29454(24) 0.30698(9) -0.40677(24)
C5B* C -0.43149(32) 0.26654(12) -0.44256(33)
H2B* H -0.4345(24) 0.23690(95) -0.3570(26)
H3B* H -0.5260(26) 0.2891(10) -0.4608(28)
H4B* H -0.4262(25) 0.24359(93) -0.5370(28)
C6B* C -0.30493(35) 0.35298(12) -0.54019(31)
H5B* H -0.2187(24) 0.3763(10) -0.5292(25)
H6B* H -0.3037(24) 0.33258(94) -0.6496(29)
H7B* H -0.3928(26) 0.3804(10) -0.5356(27)
C7B* C -0.15094(31) 0.27095(12) -0.38384(33)
H8B* H -0.1474(26) 0.2401(10) -0.2925(29)
H9B* H -0.0636(29) 0.2958(11) -0.3628(28)
H10B* H -0.1447(25) 0.24759(95) -0.4819(28)
C2B* C -0.23764(25) 0.39164(9) -0.02587(26)
H1B* H -0.3061(23) 0.37045(98) 0.0138(25)
C3B* C -0.15225(23) 0.43499(9) 0.06639(25)
N1B* N -0.08302(21) 0.47190(8) 0.14342(21)
N2B* N 0.22910(19) 0.39070(8) -0.03166(21)
C8B* C 0.32669(32) 0.36806(13) -0.14012(35)
H11B* H 0.4223(29) 0.3523(10) -0.0776(28)
H12B* H 0.2719(28) 0.3306(11) -0.2002(30)
C9B* C 0.35416(27) 0.41432(13) -0.26089(32)
N3B* N 0.21317(19) 0.43232(8) -0.36903(20)
C12B* C 0.16213(38) 0.38634(14) -0.49143(36)
H21B* H 0.1428(25) 0.3471(11) -0.4350(27)
H22B* H 0.0714(31) 0.4030(11) -0.5599(34)
H23B* H 0.2447(25) 0.3765(11) -0.5595(27)
C13B* C 0.24016(42) 0.48679(14) -0.45438(42)
H24B* H 0.1455(32) 0.4992(12) -0.5272(34)
H25B* H 0.3287(28) 0.4803(11) -0.5146(30)
H26B* H 0.2698(29) 0.5175(12) -0.3703(31)
H13B* H 0.3971(26) 0.4532(11) -0.2013(28)
H14B* H 0.4302(28) 0.3993(10) -0.3300(29)
C10B* C 0.16714(36) 0.34097(14) 0.04472(41)
H15B* H 0.2510(27) 0.3158(11) 0.1103(29)
H16B* H 0.1053(28) 0.3579(10) 0.1187(29)
H17B* H 0.1081(30) 0.3123(11) -0.0419(32)
C11B* C 0.31161(38) 0.42970(16) 0.09424(36)
H18B* H 0.2442(27) 0.4453(10) 0.1633(29)
H19B* H 0.3886(29) 0.4051(11) 0.1647(32)
H20B* H 0.3571(27) 0.4642(11) 0.0406(28)

loop_
_atom_type_symbol
_atom_type_radius_bond
C 0.68
H 0.23
Li 1.09
N 0.68
O 0.68
